data_7029928
loop_
_publ_author_name
'Zheng, Fangrui'
'Xie, Zuowei'

_publ_section_title
;
 Reaction of o-carboranes with sterically demanding N-heterocyclic
 carbene: synthesis and structural characterization of 1 : 1 adducts.
;
_journal_issue 41
_journal_name_full 'Dalton transactions (Cambridge, England : 2003)'
_journal_page_first 12907
_journal_page_last 12914
_journal_paper_doi 10.1039/c2dt31765f
_journal_volume 41
_journal_year 2012
_chemical_formula_sum 'C29 H47 B10 Br N2'
_chemical_formula_weight 611.70
_chemical_name_systematic
;
?
;
_space_group_IT_number 62
_symmetry_cell_setting orthorhombic
_symmetry_space_group_name_Hall '-P 2ac 2n'
_symmetry_space_group_name_H-M 'P n m a'
_atom_sites_solution_hydrogens geom
_atom_sites_solution_primary direct
_atom_sites_solution_secondary difmap
_audit_creation_method SHELXL-97
_cell_angle_alpha 90.00
_cell_angle_beta 90.00
_cell_angle_gamma 90.00
_cell_formula_units_Z 4
_cell_length_a 19.6046(13)
_cell_length_b 16.4270(10)
_cell_length_c 10.7516(7)
_cell_measurement_reflns_used 133
_cell_measurement_temperature 296(2)
_cell_measurement_theta_max 15
_cell_measurement_theta_min 15
_cell_volume 3462.5(4)
_computing_cell_refinement 'BRUKER KAPPA APEXII DUO DIFFRACTOMETER'
_computing_data_collection 'BRUKER KAPPA APEXII DUO DIFFRACTOMETER'
_computing_data_reduction 'BRUKER KAPPA APEXII DUO DIFFRACTOMETER'
_computing_molecular_graphics 'SIEMENS SHELXTL'
_computing_publication_material 'SIEMENS SHELXTL'
_computing_structure_refinement 'SHELXL-97 (Sheldrick, 2008)'
_computing_structure_solution 'SHELXS-97 (Sheldrick, 2008)'
_diffrn_ambient_temperature 296(2)
_diffrn_measured_fraction_theta_full 1.000
_diffrn_measured_fraction_theta_max 1.000
_diffrn_measurement_device_type 'BRUKER KAPPA APEXII DUO DIFFRACTOMETER'
_diffrn_measurement_method 'PHI & OMEGA SCAN'
_diffrn_radiation_monochromator graphite
_diffrn_radiation_source 'fine-focus sealed tube'
_diffrn_radiation_type MoK\a
_diffrn_radiation_wavelength 0.71073
_diffrn_reflns_av_R_equivalents 0.0716
_diffrn_reflns_av_sigmaI/netI 0.0490
_diffrn_reflns_limit_h_max 20
_diffrn_reflns_limit_h_min -23
_diffrn_reflns_limit_k_max 19
_diffrn_reflns_limit_k_min -19
_diffrn_reflns_limit_l_max 12
_diffrn_reflns_limit_l_min -12
_diffrn_reflns_number 24237
_diffrn_reflns_theta_full 25.25
_diffrn_reflns_theta_max 25.25
_diffrn_reflns_theta_min 2.08
_exptl_absorpt_coefficient_mu 1.209
_exptl_absorpt_correction_T_max 0.7456
_exptl_absorpt_correction_T_min 0.5716
_exptl_absorpt_correction_type multi-scan
_exptl_crystal_colour colourless
_exptl_crystal_density_diffrn 1.173
_exptl_crystal_density_method 'not measured'
_exptl_crystal_description block
_exptl_crystal_F_000 1280
_exptl_crystal_size_max 0.40
_exptl_crystal_size_mid 0.40
_exptl_crystal_size_min 0.30
_refine_diff_density_max 0.475
_refine_diff_density_min -0.672
_refine_diff_density_rms 0.050
_refine_ls_extinction_method none
_refine_ls_goodness_of_fit_ref 1.018
_refine_ls_hydrogen_treatment riding
_refine_ls_matrix_type full
_refine_ls_number_parameters 199
_refine_ls_number_reflns 3253
_refine_ls_number_restraints 0
_refine_ls_restrained_S_all 1.018
_refine_ls_R_factor_all 0.0777
_refine_ls_R_factor_gt 0.0485
_refine_ls_shift/su_max 0.000
_refine_ls_shift/su_mean 0.000
_refine_ls_structure_factor_coef Fsqd
_refine_ls_weighting_details 'calc w=1/[\s^2^(Fo^2^)+(0.0670P)^2^+2.3547P] where P=(Fo^2^+2Fc^2^)/3'
_refine_ls_weighting_scheme calc
_refine_ls_wR_factor_gt 0.1244
_refine_ls_wR_factor_ref 0.1441
_reflns_number_gt 2255
_reflns_number_total 3253
_reflns_threshold_expression >2sigma(I)
_cod_data_source_file c2dt31765f.txt
_cod_data_source_block 3d
_cod_depositor_comments
;
The following automatic conversions were performed:

'_symmetry_cell_setting' value 'Orthorhombic' changed to
'orthorhombic' according to
/usr/data/users/saulius/automatic-downloads/retrospective/RSC/lib/dictionaries/cif_core.dic
dictionary named 'cif_core.dic' version 2.4.2 from 2011-04-26.

Automatic conversion script
Id: cif_fix_values 2281 2013-09-26 08:29:07Z andrius 
;
_cod_original_sg_symbol_H-M Pnma
_cod_database_code 7029928

loop_
_symmetry_equiv_pos_as_xyz
'x, y, z'
'-x+1/2, -y, z+1/2'
'-x, y+1/2, -z'
'x+1/2, -y+1/2, -z+1/2'
'-x, -y, -z'
'x-1/2, y, -z-1/2'
'x, -y-1/2, z'
'-x-1/2, y-1/2, z-1/2'

loop_
_atom_site_label
_atom_site_type_symbol
_atom_site_fract_x
_atom_site_fract_y
_atom_site_fract_z
_atom_site_U_iso_or_equiv
_atom_site_adp_type
_atom_site_occupancy
_atom_site_symmetry_multiplicity
_atom_site_calc_flag
_atom_site_refinement_flags
Br1 Br 0.03316(3) 0.2500 0.80163(6) 0.0857(3) Uani 1 2 d S
N1 N 0.40652(10) 0.18470(11) 1.08886(18) 0.0290(5) Uani 1 1 d .
C7 C 0.17657(14) 0.20353(16) 0.9195(3) 0.0418(7) Uani 1 1 d .
H7 H 0.2060 0.1806 0.8398 0.050 Uiso 1 1 calc R
C11 C 0.36546(18) 0.2500 1.0745(3) 0.0272(8) Uani 1 2 d S
C12 C 0.47242(13) 0.20932(15) 1.1109(2) 0.0367(6) Uani 1 1 d .
H12 H 0.5100 0.1757 1.1235 0.044 Uiso 1 1 calc R
C13 C 0.38393(12) 0.10019(13) 1.0936(2) 0.0309(6) Uani 1 1 d .
C14 C 0.38286(14) 0.05501(15) 0.9846(2) 0.0369(6) Uani 1 1 d .
C15 C 0.36102(17) -0.02544(17) 0.9954(3) 0.0517(8) Uani 1 1 d .
H15A H 0.3591 -0.0581 0.9248 0.062 Uiso 1 1 calc R
C16 C 0.34237(18) -0.05728(18) 1.1082(3) 0.0617(9) Uani 1 1 d .
H16A H 0.3277 -0.1110 1.1129 0.074 Uiso 1 1 calc R
C17 C 0.34498(17) -0.01144(17) 1.2133(3) 0.0536(8) Uani 1 1 d .
H17A H 0.3324 -0.0346 1.2888 0.064 Uiso 1 1 calc R
C18 C 0.36611(14) 0.06950(15) 1.2103(2) 0.0374(6) Uani 1 1 d .
C19 C 0.37001(16) 0.11869(17) 1.3289(2) 0.0442(7) Uani 1 1 d .
H19A H 0.3746 0.1761 1.3056 0.053 Uiso 1 1 calc R
C20 C 0.43285(18) 0.0954(2) 1.4047(3) 0.0608(9) Uani 1 1 d .
H20A H 0.4729 0.1006 1.3539 0.091 Uiso 1 1 calc R
H20B H 0.4286 0.0400 1.4325 0.091 Uiso 1 1 calc R
H20C H 0.4366 0.1307 1.4754 0.091 Uiso 1 1 calc R
C21 C 0.30557(19) 0.1105(2) 1.4088(3) 0.0694(10) Uani 1 1 d .
H21A H 0.2664 0.1254 1.3603 0.104 Uiso 1 1 calc R
H21B H 0.3090 0.1458 1.4797 0.104 Uiso 1 1 calc R
H21C H 0.3010 0.0552 1.4364 0.104 Uiso 1 1 calc R
C22 C 0.40392(16) 0.08876(17) 0.8595(3) 0.0457(7) Uani 1 1 d .
H22A H 0.4188 0.1452 0.8712 0.055 Uiso 1 1 calc R
C23 C 0.4632(2) 0.0407(3) 0.8051(4) 0.0802(12) Uani 1 1 d .
H23A H 0.5007 0.0414 0.8623 0.120 Uiso 1 1 calc R
H23B H 0.4770 0.0650 0.7278 0.120 Uiso 1 1 calc R
H23C H 0.4492 -0.0145 0.7906 0.120 Uiso 1 1 calc R
C24 C 0.3442(2) 0.0886(3) 0.7676(3) 0.0853(13) Uani 1 1 d .
H24A H 0.3072 0.1198 0.8014 0.128 Uiso 1 1 calc R
H24B H 0.3295 0.0336 0.7536 0.128 Uiso 1 1 calc R
H24C H 0.3586 0.1122 0.6903 0.128 Uiso 1 1 calc R
B1 B 0.0868(2) 0.2500 1.0965(5) 0.0461(12) Uani 1 2 d S
H1 H 0.0351 0.2500 1.1363 0.055 Uiso 1 2 calc SR
B2 B 0.12298(17) 0.16362(19) 1.0229(3) 0.0476(9) Uani 1 1 d .
H2 H 0.0955 0.1057 1.0125 0.057 Uiso 1 1 calc R
B3 B 0.0999(2) 0.2500 0.9355(5) 0.0470(12) Uani 1 2 d S
B6 B 0.15444(18) 0.1953(2) 1.1662(3) 0.0486(8) Uani 1 1 d .
H6 H 0.1457 0.1579 1.2495 0.058 Uiso 1 1 calc R
B10 B 0.2317(2) 0.2500 1.1483(4) 0.0399(10) Uani 1 2 d S
H10 H 0.2670 0.2500 1.2278 0.048 Uiso 1 2 calc SR
B11 B 0.21508(16) 0.16672(18) 1.0468(3) 0.0411(7) Uani 1 1 d .
H11 H 0.2433 0.1092 1.0364 0.049 Uiso 1 1 calc R
B12 B 0.2872(2) 0.2500 1.0249(4) 0.0338(9) Uani 1 2 d S
H12A H 0.3231 0.2500 0.9463 0.041 Uiso 1 2 calc SR

loop_
_atom_site_aniso_label
_atom_site_aniso_U_11
_atom_site_aniso_U_22
_atom_site_aniso_U_33
_atom_site_aniso_U_23
_atom_site_aniso_U_13
_atom_site_aniso_U_12
Br1 0.0584(4) 0.1054(5) 0.0933(5) 0.000 -0.0365(3) 0.000
N1 0.0295(12) 0.0263(10) 0.0312(11) 0.0007(9) 0.0012(9) 0.0016(9)
C7 0.0337(16) 0.0441(15) 0.0476(16) -0.0077(13) -0.0019(13) 0.0013(12)
C11 0.031(2) 0.0278(17) 0.0226(17) 0.000 0.0058(14) 0.000
C12 0.0270(15) 0.0376(13) 0.0455(15) 0.0025(12) -0.0021(12) 0.0039(11)
C13 0.0266(14) 0.0260(12) 0.0401(15) 0.0017(11) -0.0058(11) 0.0012(10)
C14 0.0330(16) 0.0325(13) 0.0451(16) -0.0052(12) -0.0068(12) 0.0061(11)
C15 0.061(2) 0.0372(15) 0.0568(19) -0.0120(14) -0.0137(16) -0.0016(14)
C16 0.074(3) 0.0342(15) 0.077(2) 0.0065(16) -0.0129(19) -0.0170(15)
C17 0.065(2) 0.0396(16) 0.057(2) 0.0129(14) -0.0051(16) -0.0117(15)
C18 0.0346(16) 0.0336(13) 0.0438(16) 0.0059(11) -0.0048(12) 0.0000(11)
C19 0.0545(19) 0.0423(15) 0.0357(15) 0.0070(12) 0.0037(13) -0.0009(13)
C20 0.061(2) 0.069(2) 0.0523(19) -0.0048(16) -0.0067(17) -0.0094(17)
C21 0.063(2) 0.094(3) 0.051(2) 0.0127(19) 0.0092(17) 0.008(2)
C22 0.0538(19) 0.0445(15) 0.0388(15) -0.0055(13) 0.0007(14) 0.0075(13)
C23 0.070(3) 0.095(3) 0.076(3) 0.003(2) 0.020(2) 0.022(2)
C24 0.083(3) 0.124(3) 0.050(2) 0.003(2) -0.0102(19) 0.027(3)
B1 0.030(3) 0.048(3) 0.060(3) 0.000 0.011(2) 0.000
B2 0.0370(19) 0.0326(16) 0.073(2) 0.0020(16) 0.0003(17) -0.0037(14)
B3 0.031(3) 0.046(3) 0.065(3) 0.000 -0.008(2) 0.000
B6 0.042(2) 0.050(2) 0.054(2) 0.0123(16) 0.0074(16) -0.0038(15)
B10 0.035(3) 0.048(2) 0.037(2) 0.000 0.001(2) 0.000
B11 0.0373(19) 0.0307(15) 0.0552(19) -0.0003(14) 0.0019(15) 0.0019(13)
B12 0.029(2) 0.029(2) 0.044(2) 0.000 0.0037(19) 0.000

loop_
_atom_type_symbol
_atom_type_description
_atom_type_scat_dispersion_real
_atom_type_scat_dispersion_imag
_atom_type_scat_source
C C 0.0033 0.0016 'International Tables Vol C Tables 4.2.6.8 and 6.1.1.4'
H H 0.0000 0.0000 'International Tables Vol C Tables 4.2.6.8 and 6.1.1.4'
B B 0.0013 0.0007 'International Tables Vol C Tables 4.2.6.8 and 6.1.1.4'
N N 0.0061 0.0033 'International Tables Vol C Tables 4.2.6.8 and 6.1.1.4'
Br Br -0.2901 2.4595 'International Tables Vol C Tables 4.2.6.8 and 6.1.1.4'

loop_
_geom_angle_atom_site_label_1
_geom_angle_atom_site_label_2
_geom_angle_atom_site_label_3
_geom_angle
_geom_angle_site_symmetry_1
_geom_angle_site_symmetry_3
C11 N1 C12 110.3(2) . .
C11 N1 C13 125.4(2) . .
C12 N1 C13 124.0(2) . .
C7 C7 B2 113.21(14) 7_565 .
C7 C7 B11 111.15(14) 7_565 .
B2 C7 B11 66.23(19) . .
C7 C7 B3 63.22(12) 7_565 .
B2 C7 B3 63.2(2) . .
B11 C7 B3 118.6(3) . .
N1 C11 N1 105.2(3) . 7_565
N1 C11 B12 126.92(15) . .
N1 C11 B12 126.92(15) 7_565 .
C12 C12 N1 107.12(13) 7_565 .
C14 C13 C18 124.2(2) . .
C14 C13 N1 119.0(2) . .
C18 C13 N1 116.8(2) . .
C13 C14 C15 116.2(3) . .
C13 C14 C22 123.4(2) . .
C15 C14 C22 120.3(2) . .
C16 C15 C14 121.1(3) . .
C17 C16 C15 121.0(3) . .
C16 C17 C18 121.4(3) . .
C17 C18 C13 116.1(2) . .
C17 C18 C19 120.4(2) . .
C13 C18 C19 123.5(2) . .
C18 C19 C20 110.9(2) . .
C18 C19 C21 112.6(3) . .
C20 C19 C21 110.1(2) . .
C14 C22 C23 111.1(3) . .
C14 C22 C24 111.4(3) . .
C23 C22 C24 109.6(3) . .
B3 B1 B6 108.0(3) . 7_565
B3 B1 B6 108.0(3) . .
B6 B1 B6 61.1(3) 7_565 .
B3 B1 B2 59.99(19) . .
B6 B1 B2 107.2(3) 7_565 .
B6 B1 B2 58.8(2) . .
B3 B1 B2 59.99(19) . 7_565
B6 B1 B2 58.8(2) 7_565 7_565
B6 B1 B2 107.2(3) . 7_565
B2 B1 B2 106.4(3) . 7_565
C7 B2 B6 104.5(2) . .
C7 B2 B3 59.2(2) . .
B6 B2 B3 108.8(2) . .
C7 B2 B1 103.6(2) . .
B6 B2 B1 60.5(2) . .
B3 B2 B1 59.4(2) . .
C7 B2 B11 57.21(17) . .
B6 B2 B11 61.03(19) . .
B3 B2 B11 107.9(2) . .
B1 B2 B11 108.1(3) . .
C7 B3 C7 53.6(2) . 7_565
C7 B3 B1 103.3(3) . .
C7 B3 B1 103.3(3) 7_565 .
C7 B3 B2 57.53(18) . .
C7 B3 B2 100.9(3) 7_565 .
B1 B3 B2 60.7(2) . .
C7 B3 B2 100.9(3) . 7_565
C7 B3 B2 57.53(18) 7_565 7_565
B1 B3 B2 60.7(2) . 7_565
B2 B3 B2 107.4(3) . 7_565
C7 B3 Br1 121.5(3) . .
C7 B3 Br1 121.5(3) 7_565 .
B1 B3 Br1 129.3(3) . .
B2 B3 Br1 124.58(18) . .
B2 B3 Br1 124.58(18) 7_565 .
B2 B6 B1 60.7(2) . .
B2 B6 B10 111.0(3) . .
B1 B6 B10 109.7(2) . .
B2 B6 B6 107.39(15) . 7_565
B1 B6 B6 59.44(14) . 7_565
B10 B6 B6 59.52(14) . 7_565
B2 B6 B11 61.82(19) . .
B1 B6 B11 108.9(3) . .
B10 B6 B11 59.55(19) . .
B6 B6 B11 105.01(14) 7_565 .
B12 B10 B6 128.7(3) . .
B12 B10 B6 128.7(3) . 7_565
B6 B10 B6 61.0(3) . 7_565
B12 B10 B11 69.03(19) . 7_565
B6 B10 B11 107.4(3) . 7_565
B6 B10 B11 61.31(19) 7_565 7_565
B12 B10 B11 69.03(19) . .
B6 B10 B11 61.31(19) . .
B6 B10 B11 107.4(3) 7_565 .
B11 B10 B11 100.5(3) 7_565 .
C7 B11 B10 107.8(2) . .
C7 B11 B6 100.9(2) . .
B10 B11 B6 59.1(2) . .
C7 B11 B2 56.56(18) . .
B10 B11 B2 106.8(2) . .
B6 B11 B2 57.15(19) . .
C7 B11 B12 88.6(2) . .
B10 B11 B12 53.9(2) . .
B6 B11 B12 112.0(2) . .
B2 B11 B12 135.1(2) . .
C11 B12 B10 110.1(3) . .
C11 B12 B11 129.39(18) . 7_565
B10 B12 B11 57.02(17) . 7_565
C11 B12 B11 129.39(18) . .
B10 B12 B11 57.02(17) . .
B11 B12 B11 87.3(2) 7_565 .

loop_
_geom_bond_atom_site_label_1
_geom_bond_atom_site_label_2
_geom_bond_distance
_geom_bond_site_symmetry_2
Br1 B3 1.945(5) .
N1 C11 1.350(3) .
N1 C12 1.375(3) .
N1 C13 1.458(3) .
C7 C7 1.527(5) 7_565
C7 B2 1.664(4) .
C7 B11 1.676(4) .
C7 B3 1.694(5) .
C11 N1 1.350(3) 7_565
C11 B12 1.625(6) .
C12 C12 1.336(5) 7_565
C13 C14 1.387(3) .
C13 C18 1.397(3) .
C14 C15 1.394(4) .
C14 C22 1.513(4) .
C15 C16 1.370(5) .
C16 C17 1.359(4) .
C17 C18 1.393(4) .
C18 C19 1.512(4) .
C19 C20 1.526(4) .
C19 C21 1.534(4) .
C22 C23 1.521(5) .
C22 C24 1.531(5) .
B1 B3 1.750(7) .
B1 B6 1.768(6) 7_565
B1 B6 1.768(6) .
B1 B2 1.773(4) .
B1 B2 1.773(4) 7_565
B2 B6 1.739(5) .
B2 B3 1.761(4) .
B2 B11 1.825(5) .
B3 C7 1.694(5) 7_565
B3 B2 1.761(4) 7_565
B6 B10 1.772(5) .
B6 B6 1.798(7) 7_565
B6 B11 1.811(5) .
B10 B12 1.715(6) .
B10 B6 1.772(5) 7_565
B10 B11 1.780(4) 7_565
B10 B11 1.780(4) .
B11 B12 1.981(4) .
B12 B11 1.981(4) 7_565
